data_2004621
loop_
_publ_author_name
'Abram, U.'
'Abram, S.'
'Dilworth, J. R.'

_publ_section_title
;
 Mixed-Ligand Complexes of Technetium. XIV. Structure of
 <i>trans</i>-[TcCl~2~(NCS)(Me~2~PhP)~3~]
;
_journal_issue 3
_journal_name_full 'Acta Crystallographica Section C'
_journal_page_first 605
_journal_page_last 607
_journal_paper_doi 10.1107/S0108270195012923
_journal_volume 52
_journal_year 1996
_chemical_formula_iupac '[Tc Cl2 (N C S) (C8 H11 P)3)]'
_chemical_formula_moiety '[TcCl~2~(Me~2~PhP)~3~(NCS)]'
_chemical_formula_sum 'C25 H33 Cl2 N P3 S Tc'
_chemical_formula_weight '641.39 (based on ~99~Tc)'
_chemical_name_systematic
;
 trans-Dichlorotris(dimethylphenylphosphine)isothiocyanatotechnetium(III)
;
_space_group_IT_number 14
_symmetry_cell_setting monoclinic
_symmetry_space_group_name_Hall '-P 2yn'
_symmetry_space_group_name_H-M 'P 1 21/n 1'
_audit_creation_method SHELXL
_cell_angle_alpha 90.00
_cell_angle_beta 113.04(2)
_cell_angle_gamma 90.00
_cell_formula_units_Z 4
_cell_length_a 14.997(7)
_cell_length_b 10.840(2)
_cell_length_c 19.160(8)
_cell_measurement_reflns_used 25
_cell_measurement_temperature 213(2)
_cell_measurement_theta_max 13.58
_cell_measurement_theta_min 7.79
_cell_volume 2866.3(19)
_computing_cell_refinement 'CAD-4 Software'
_computing_data_collection 'CAD-4 Software (Enraf-Nonius, 1989)'
_computing_data_reduction 'CAD-4 Software, SDP (Frenz, 1983), HKL (Kretschmar, 1994)'
_computing_molecular_graphics 'ZORTEP (Zsolnai, 1994)'
_computing_publication_material SHELXL93
_computing_structure_refinement 'SHELXL93 (Sheldrick, 1993)'
_computing_structure_solution 'SHELXS86 (Sheldrick, 1985)'
_diffrn_ambient_temperature 213(2)
_diffrn_measurement_device 'CAD4 ENRAF NONIUS'
_diffrn_measurement_method '\w scans'
_diffrn_radiation_monochromator graphite
_diffrn_radiation_source 'fine-focus sealed tube'
_diffrn_radiation_type MoK\a
_diffrn_radiation_wavelength 0.71073
_diffrn_reflns_av_R_equivalents 0.0351
_diffrn_reflns_av_sigmaI/netI 0.0858
_diffrn_reflns_limit_h_max 20
_diffrn_reflns_limit_h_min -1
_diffrn_reflns_limit_k_max 14
_diffrn_reflns_limit_k_min 0
_diffrn_reflns_limit_l_max 24
_diffrn_reflns_limit_l_min -26
_diffrn_reflns_number 8402
_diffrn_reflns_theta_max 28.93
_diffrn_reflns_theta_min 3.19
_diffrn_standards_decay_% insignificant
_diffrn_standards_interval_count 200
_diffrn_standards_interval_time 3600
_diffrn_standards_number 3
_exptl_absorpt_coefficient_mu 0.944
_exptl_absorpt_correction_T_max 0.9998
_exptl_absorpt_correction_T_min 0.9764
_exptl_absorpt_correction_type '\y scans'
_exptl_crystal_colour red
_exptl_crystal_density_diffrn 1.486
_exptl_crystal_description plate
_exptl_crystal_F_000 1312
_exptl_crystal_size_max 0.25
_exptl_crystal_size_mid 0.2
_exptl_crystal_size_min 0.1
_refine_diff_density_max 0.531
_refine_diff_density_min -0.658
_refine_ls_extinction_method none
_refine_ls_goodness_of_fit_all 1.155
_refine_ls_goodness_of_fit_obs 1.095
_refine_ls_hydrogen_treatment 'H atoms refined freely'
_refine_ls_matrix_type full
_refine_ls_number_parameters 430
_refine_ls_number_reflns 7578
_refine_ls_number_restraints 0
_refine_ls_restrained_S_all 1.158
_refine_ls_restrained_S_obs 1.095
_refine_ls_R_factor_all 0.1193
_refine_ls_R_factor_obs 0.0491
_refine_ls_shift/esd_max -0.002
_refine_ls_shift/esd_mean 0.000
_refine_ls_structure_factor_coef Fsqd
_refine_ls_weighting_details 'w=1/[\s^2^(Fo^2^)+(0.0044P)^2^+3.1020P] where P=(Fo^2^+2Fc^2^)/3'
_refine_ls_weighting_scheme calc
_refine_ls_wR_factor_all 0.0891
_refine_ls_wR_factor_obs 0.0668
_reflns_number_observed 4918
_reflns_number_total 7582
_reflns_observed_criterion >2sigma(I)
_cod_data_source_file jz1079.cif
_cod_data_source_block ncs
_cod_depositor_comments
;
The following automatic conversions were performed:

'_geom_bond_publ_flag' value 'Y' changed to 'y' according to
/home/saulius/struct/CIF-dictionaries/cif_core.dic dictionary named
'cif_core.dic' version 2.4.1 from 2010-06-29 (8
times).

'_geom_angle_publ_flag' value 'Y' changed to 'y' according
to /home/saulius/struct/CIF-dictionaries/cif_core.dic dictionary
named 'cif_core.dic' version 2.4.1 from 2010-06-29 (17 times).

Automatic conversion script
Id: cif_fix_values 1715 2011-07-08 13:25:40Z adriana 

The following automatic conversions were performed:

'_refine_ls_weighting_scheme' value 'calc
w=1/[\s^2^(Fo^2^)+(0.0044P)^2^+3.1020P] where P=(Fo^2^+2Fc^2^)/3' was
changed to 'calc'. New tag '_refine_ls_weighting_details' was
created. The value of the new tag was set to
'w=1/[\s^2^(Fo^2^)+(0.0044P)^2^+3.1020P] where P=(Fo^2^+2Fc^2^)/3'.

Automatic conversion script
Id: cif_fix_values 3143 2015-03-26 13:38:13Z robertas 
;
_cod_original_cell_volume 2866(2)
_cod_original_sg_symbol_H-M 'P 21/n '
_cod_database_code 2004621

loop_
_symmetry_equiv_pos_as_xyz
'x, y, z'
'x+1/2, -y+1/2, z+1/2'
'-x, -y, -z'
'-x-1/2, y-1/2, -z-1/2'

loop_
_atom_site_aniso_label
_atom_site_aniso_U_11
_atom_site_aniso_U_22
_atom_site_aniso_U_33
_atom_site_aniso_U_12
_atom_site_aniso_U_13
_atom_site_aniso_U_23
Tc 0.0259(2) 0.0246(2) 0.02394(15) -0.0009(2) 0.00847(12) -0.0022(2)
Cl1 0.0359(6) 0.0359(6) 0.0446(6) 0.0086(5) 0.0144(5) -0.0008(5)
Cl2 0.0311(5) 0.0327(5) 0.0383(5) 0.0045(5) 0.0112(4) 0.0001(4)
P1 0.0270(5) 0.0282(6) 0.0267(5) -0.0023(5) 0.0082(4) -0.0004(4)
P2 0.0280(6) 0.0292(6) 0.0278(5) -0.0042(5) 0.0113(4) -0.0051(4)
P3 0.0394(7) 0.0335(6) 0.0295(5) -0.0013(5) 0.0173(5) -0.0031(5)
N 0.034(2) 0.035(2) 0.025(2) 0.002(2) 0.0077(15) -0.002(2)
S 0.0659(9) 0.0357(7) 0.0424(7) -0.0117(7) 0.0048(6) -0.0092(5)
C1 0.034(2) 0.035(2) 0.024(2) 0.003(2) 0.009(2) 0.003(2)
C11 0.035(2) 0.033(2) 0.027(2) -0.007(2) 0.010(2) 0.001(2)
C12 0.049(3) 0.055(3) 0.034(2) -0.013(3) 0.017(2) -0.005(2)
C13 0.083(4) 0.070(4) 0.035(3) -0.039(4) 0.031(3) -0.018(3)
C14 0.082(5) 0.082(5) 0.025(2) -0.043(4) 0.008(3) 0.001(3)
C15 0.049(3) 0.066(4) 0.047(3) -0.017(3) -0.007(3) 0.019(3)
C16 0.039(3) 0.044(3) 0.040(2) 0.000(3) 0.007(2) 0.007(2)
C17 0.030(3) 0.050(3) 0.036(3) 0.001(2) 0.011(2) 0.007(2)
C18 0.057(3) 0.030(2) 0.036(3) 0.000(2) 0.017(3) 0.003(2)
C21 0.031(2) 0.028(2) 0.027(2) -0.004(2) 0.011(2) -0.009(2)
C22 0.032(3) 0.038(3) 0.051(3) -0.001(2) 0.016(2) -0.005(2)
C23 0.050(3) 0.035(3) 0.048(3) 0.010(3) 0.016(2) 0.001(2)
C24 0.056(3) 0.029(3) 0.048(3) -0.001(2) 0.023(3) 0.001(2)
C25 0.048(3) 0.043(3) 0.059(3) -0.011(3) 0.035(3) -0.004(2)
C26 0.030(2) 0.033(2) 0.042(2) 0.001(2) 0.016(2) -0.001(2)
C27 0.060(4) 0.046(3) 0.046(3) -0.012(3) 0.036(3) -0.014(3)
C28 0.033(3) 0.042(3) 0.038(3) -0.001(2) 0.003(2) 0.002(2)
C31 0.037(2) 0.038(2) 0.027(2) -0.003(2) 0.018(2) 0.001(2)
C32 0.063(4) 0.051(3) 0.040(3) -0.005(3) 0.018(3) -0.008(3)
C33 0.052(3) 0.081(5) 0.040(3) 0.003(3) 0.005(3) 0.002(3)
C34 0.057(4) 0.073(4) 0.055(3) 0.022(3) 0.028(3) 0.024(3)
C35 0.077(4) 0.043(3) 0.057(3) 0.009(3) 0.030(3) 0.010(3)
C36 0.064(4) 0.036(3) 0.041(3) -0.004(3) 0.019(3) -0.005(2)
C37 0.041(3) 0.066(4) 0.045(3) -0.008(3) 0.025(3) -0.001(3)
C38 0.079(4) 0.039(3) 0.042(3) 0.003(3) 0.035(3) -0.005(2)

loop_
_atom_site_label
_atom_site_occupancy
_atom_site_fract_x
_atom_site_fract_y
_atom_site_fract_z
_atom_site_U_iso_or_equiv
_atom_site_thermal_displace_type
_atom_site_calc_flag
_atom_site_type_symbol
Tc 1 .31846(2) .18675(3) .05073(2) .02523(8) Uani d Tc
Cl1 1 .18397(8) .31718(11) .02170(6) .0392(2) Uani d Cl
Cl2 1 .44655(7) .04947(9) .07820(6) .0348(2) Uani d Cl
P1 1 .35880(8) .28942(9) -.04878(6) .0280(2) Uani d P
P2 1 .21690(8) .02802(10) -.03369(6) .0282(2) Uani d P
P3 1 .29081(8) .13616(11) .16703(6) .0329(3) Uani d P
N 1 .4114(2) .3234(3) .1193(2) .0324(8) Uani d N
S 1 .51189(10) .52736(11) .19781(7) .0531(4) Uani d S
C1 1 .4524(3) .4077(4) .1520(2) .0318(9) Uani d C
C11 1 .2924(3) .2648(4) -0.1499(2) .0321(9) Uani d C
C12 1 .3308(4) .1978(5) -0.1935(3) .0457(12) Uani d C
C13 1 .2753(5) .1810(6) -0.2700(3) .060(2) Uani d C
C14 1 .1843(5) .2268(6) -0.3025(3) .067(2) Uani d C
C15 1 .1462(4) .2933(6) -0.2607(3) .062(2) Uani d C
C16 1 .1998(3) .3122(5) -0.1838(3) .0435(11) Uani d C
C17 1 .4839(3) .2633(5) -.0336(3) .0396(11) Uani d C
C18 1 .3524(4) .4564(4) -.0430(3) .0414(12) Uani d C
C21 1 .1948(3) -0.1174(4) .0055(2) .0287(9) Uani d C
C22 1 .2689(3) -0.2034(5) .0335(3) .0402(11) Uani d C
C23 1 .2545(4) -0.3162(5) .0611(3) .0456(12) Uani d C
C24 1 .1655(4) -0.3455(4) .0607(3) .0434(12) Uani d C
C25 1 .0913(4) -0.2625(5) .0332(3) .0455(12) Uani d C
C26 1 .1056(3) -0.1497(4) .0059(2) .0342(10) Uani d C
C27 1 .2621(5) -.0326(5) -0.1020(3) .0458(13) Uani d C
C28 1 .0957(4) .0790(5) -.0943(3) .0411(11) Uani d C
C31 1 .3806(3) .0369(4) .2358(2) .0325(10) Uani d C
C32 1 .4451(4) .0785(5) .3054(3) .0521(14) Uani d C
C33 1 .5116(4) -.0019(6) .3558(3) .061(2) Uani d C
C34 1 .5142(4) -0.1222(6) .3361(3) .060(2) Uani d C
C35 1 .4521(5) -0.1652(5) .2672(3) .0579(15) Uani d C
C36 1 .3854(4) -.0860(5) .2176(3) .0475(13) Uani d C
C37 1 .1760(4) .0676(6) .1578(3) .0483(13) Uani d C
C38 1 .2914(5) .2751(5) .2199(3) .0502(14) Uani d C
H12 1 .391(3) .172(4) -0.171(2) .041(13) Uiso d H
H13 1 .302(3) .133(4) -0.297(3) .056(16) Uiso d H
H14 1 .149(4) .210(5) -0.352(3) .064(16) Uiso d H
H15 1 .088(4) .334(5) -0.281(3) .070(18) Uiso d H
H16 1 .173(3) .355(4) -0.159(3) .047(15) Uiso d H
H17A 1 .519(3) .285(4) .014(3) .051(15) Uiso d H
H17B 1 .499(3) .309(4) -.069(2) .049(14) Uiso d H
H17C 1 .498(3) .177(5) -.040(3) .057(15) Uiso d H
H18A 1 .391(3) .481(4) .005(2) .039(13) Uiso d H
H18B 1 .286(3) .486(4) -.048(2) .048(14) Uiso d H
H18C 1 .370(3) .491(4) -.084(3) .054(14) Uiso d H
H22 1 .324(3) -0.190(4) .034(2) .043(14) Uiso d H
H23 1 .304(3) -0.365(4) .080(2) .040(13) Uiso d H
H24 1 .153(3) -0.417(4) .079(3) .051(15) Uiso d H
H25 1 .028(3) -0.284(4) .032(2) .038(12) Uiso d H
H26 1 .056(3) -.095(4) -.013(2) .038(13) Uiso d H
H27A 1 .251(4) .023(5) -0.143(3) .069(18) Uiso d H
H27B 1 .327(4) -.056(4) -.079(3) .049(15) Uiso d H
H27C 1 .222(4) -0.105(5) -0.128(3) .069(17) Uiso d H
H28A 1 .063(3) .107(4) -.066(2) .026(11) Uiso d H
H28B 1 .063(3) .010(5) -0.125(3) .057(15) Uiso d H
H28C 1 .104(4) .149(5) -0.127(3) .076(18) Uiso d H
H32 1 .443(4) .156(5) .317(3) .059(17) Uiso d H
H33 1 .548(5) .033(6) .402(4) .12(3) Uiso d H
H34 1 .558(4) -0.178(5) .370(3) .065(16) Uiso d H
H35 1 .449(3) -0.248(4) .255(3) .053(15) Uiso d H
H36 1 .341(4) -0.115(5) .172(3) .060(16) Uiso d H
H37A 1 .166(3) .071(4) .204(2) .042(13) Uiso d H
H37B 1 .127(4) .122(5) .124(3) .059(16) Uiso d H
H37C 1 .171(3) -.012(5) .139(3) .050(15) Uiso d H
H38A 1 .245(3) .335(4) .186(3) .052(15) Uiso d H
H38B 1 .346(4) .318(5) .232(3) .054(17) Uiso d H
H38C 1 .283(3) .254(4) .267(3) .056(15) Uiso d H

loop_
_atom_type_symbol
_atom_type_description
_atom_type_scat_dispersion_real
_atom_type_scat_dispersion_imag
_atom_type_scat_source
C C 0.0033 0.0016 'International Tables Vol C Tables 4.2.6.8 and 6.1.1.4'
H H 0.0000 0.0000 'International Tables Vol C Tables 4.2.6.8 and 6.1.1.4'
N N 0.0061 0.0033 'International Tables Vol C Tables 4.2.6.8 and 6.1.1.4'
Tc Tc -1.4390 0.7593 'International Tables Vol C Tables 4.2.6.8 and 6.1.1.4'
Cl Cl 0.1484 0.1585 'International Tables Vol C Tables 4.2.6.8 and 6.1.1.4'
S S 0.1246 0.1234 'International Tables Vol C Tables 4.2.6.8 and 6.1.1.4'
P P 0.1023 0.0942 'International Tables Vol C Tables 4.2.6.8 and 6.1.1.4'

loop_
_geom_angle_atom_site_label_1
_geom_angle_atom_site_label_2
_geom_angle_atom_site_label_3
_geom_angle
_geom_angle_publ_flag
N Tc Cl2 91.29(10) y
N Tc Cl1 91.25(10) y
Cl2 Tc Cl1 177.21(4) y
N Tc P2 176.32(9) y
Cl2 Tc P2 86.84(5) y
Cl1 Tc P2 90.69(5) y
N Tc P1 82.09(9) y
Cl2 Tc P1 91.88(4) y
Cl1 Tc P1 89.61(4) y
P2 Tc P1 94.79(4) y
N Tc P3 84.14(9) y
Cl2 Tc P3 93.96(4) y
Cl1 Tc P3 85.16(4) y
P2 Tc P3 99.14(4) y
P1 Tc P3 165.16(4) y
C17 P1 C11 104.5(2) ?
C17 P1 C18 102.9(3) ?
C11 P1 C18 101.0(2) ?
C17 P1 Tc 110.9(2) ?
C11 P1 Tc 123.82(14) ?
C18 P1 Tc 111.4(2) ?
C27 P2 C28 102.2(3) ?
C27 P2 C21 99.4(2) ?
C28 P2 C21 103.2(2) ?
C27 P2 Tc 114.8(2) ?
C28 P2 Tc 114.6(2) ?
C21 P2 Tc 120.05(13) ?
C38 P3 C37 101.0(3) ?
C38 P3 C31 104.2(2) ?
C37 P3 C31 103.4(2) ?
C38 P3 Tc 110.6(2) ?
C37 P3 Tc 119.1(2) ?
C31 P3 Tc 116.37(14) ?
C1 N Tc 171.3(3) y
N C1 S 179.1(4) y
C16 C11 C12 119.2(4) ?
C16 C11 P1 118.5(3) ?
C12 C11 P1 122.3(3) ?
C13 C12 C11 119.1(5) ?
C14 C13 C12 121.3(6) ?
C13 C14 C15 120.3(5) ?
C14 C15 C16 120.1(6) ?
C11 C16 C15 120.0(5) ?
C26 C21 C22 117.2(4) ?
C26 C21 P2 123.4(3) ?
C22 C21 P2 119.4(3) ?
C23 C22 C21 121.4(4) ?
C24 C23 C22 120.1(5) ?
C25 C24 C23 119.6(5) ?
C24 C25 C26 120.4(5) ?
C25 C26 C21 121.4(4) ?
C32 C31 C36 118.1(5) ?
C32 C31 P3 123.0(4) ?
C36 C31 P3 118.8(3) ?
C31 C32 C33 120.4(5) ?
C34 C33 C32 119.9(6) ?
C33 C34 C35 120.8(5) ?
C34 C35 C36 119.4(5) ?
C35 C36 C31 121.4(5) ?

loop_
_geom_bond_atom_site_label_1
_geom_bond_atom_site_label_2
_geom_bond_distance
_geom_bond_publ_flag
Tc N 2.104(3) y
Tc Cl2 2.3216(13) y
Tc Cl1 2.3449(13) y
Tc P2 2.4430(12) y
Tc P1 2.4784(13) y
Tc P3 2.4823(14) y
P1 C17 1.804(5) ?
P1 C11 1.818(4) ?
P1 C18 1.818(5) ?
P2 C27 1.816(5) ?
P2 C28 1.818(5) ?
P2 C21 1.831(4) ?
P3 C38 1.813(5) ?
P3 C37 1.818(5) ?
P3 C31 1.822(4) ?
N C1 1.142(5) y
S C1 1.624(4) y
C11 C16 1.382(6) ?
C11 C12 1.391(6) ?
C12 C13 1.385(6) ?
C13 C14 1.352(9) ?
C14 C15 1.359(9) ?
C15 C16 1.391(7) ?
C21 C26 1.386(6) ?
C21 C22 1.388(6) ?
C22 C23 1.382(7) ?
C23 C24 1.370(7) ?
C24 C25 1.367(7) ?
C25 C26 1.379(6) ?
C31 C32 1.382(6) ?
C31 C36 1.385(6) ?
C32 C33 1.390(8) ?
C33 C34 1.362(8) ?
C34 C35 1.365(8) ?
C35 C36 1.377(7) ?
